data_4108362
loop_
_publ_author_name
'Andrew J. Boydston'
'Yan Xia'
'Julia A. Kornfield'
'Irina A. Gorodetskaya'
'Robert H. Grubbs'

_publ_section_title
;
 Cyclic Ruthenium-Alkylidene Catalysts for Ring-Expansion Metathesis
 Polymerization
;
_journal_name_full 'Journal of the American Chemical Society'
_journal_page_first 12775
_journal_page_last 12782
_journal_paper_doi 10.1021/ja8037849
_journal_volume 130
_journal_year 2008
_chemical_formula_moiety 'C35 H57 Cl2 N2 P Ru'
_chemical_formula_sum 'C35 H57 Cl2 N2 P Ru'
_chemical_formula_weight 708.77
_chemical_name_systematic
;
 ?
;
_space_group_IT_number 2
_symmetry_cell_setting triclinic
_symmetry_space_group_name_Hall '-P 1'
_symmetry_space_group_name_H-M 'P -1'
_atom_sites_solution_hydrogens geom
_atom_sites_solution_primary direct
_atom_sites_solution_secondary difmap
_audit_creation_method SHELXL-97
_cell_angle_alpha 84.978(3)
_cell_angle_beta 82.942(3)
_cell_angle_gamma 73.809(3)
_cell_formula_units_Z 2
_cell_length_a 9.7446(5)
_cell_length_b 11.3016(6)
_cell_length_c 16.3463(9)
_cell_measurement_reflns_used 9160
_cell_measurement_temperature 100(2)
_cell_measurement_theta_max 35.83
_cell_measurement_theta_min 2.32
_cell_volume 1713.03(16)
_computing_cell_refinement 'Bruker SAINT-Plus v7.34A'
_computing_data_collection 'Bruker APEX2 v2.1-0'
_computing_data_reduction 'Bruker SAINT-Plus v7.34A'
_computing_molecular_graphics 'Bruker XP v5.1'
_computing_publication_material 'Bruker XCIF 2008'
_computing_structure_refinement 'SHELXL-97 (Sheldrick, 2008)'
_computing_structure_solution 'SIR92 A. Altomare et.al. J. Appl. Crystallogr. 1993, 26, 343-350'
_diffrn_ambient_temperature 100(2)
_diffrn_measured_fraction_theta_full 0.873
_diffrn_measured_fraction_theta_max 0.873
_diffrn_measurement_device_type 'Bruker KAPPA APEX II'
_diffrn_measurement_method '\w scans; 36 settings'
_diffrn_radiation_monochromator graphite
_diffrn_radiation_source 'fine-focus sealed tube'
_diffrn_radiation_type MoK\a
_diffrn_radiation_wavelength 0.71073
_diffrn_reflns_av_R_equivalents 0.0635
_diffrn_reflns_av_sigmaI/netI 0.0667
_diffrn_reflns_limit_h_max 16
_diffrn_reflns_limit_h_min -15
_diffrn_reflns_limit_k_max 18
_diffrn_reflns_limit_k_min -18
_diffrn_reflns_limit_l_max 27
_diffrn_reflns_limit_l_min -27
_diffrn_reflns_number 80906
_diffrn_reflns_theta_full 36.75
_diffrn_reflns_theta_max 36.75
_diffrn_reflns_theta_min 1.88
_exptl_absorpt_coefficient_mu 0.687
_exptl_absorpt_correction_T_max 0.9283
_exptl_absorpt_correction_T_min 0.8470
_exptl_absorpt_correction_type none
_exptl_crystal_colour Brown
_exptl_crystal_density_diffrn 1.374
_exptl_crystal_density_meas 0
_exptl_crystal_description Fragment
_exptl_crystal_F_000 748
_exptl_crystal_size_max 0.25
_exptl_crystal_size_mid 0.22
_exptl_crystal_size_min 0.11
_refine_diff_density_max 2.011
_refine_diff_density_min -1.437
_refine_diff_density_rms 0.138
_refine_ls_extinction_method none
_refine_ls_goodness_of_fit_ref 2.028
_refine_ls_hydrogen_treatment Riding
_refine_ls_matrix_type 'Full matrix'
_refine_ls_number_parameters 373
_refine_ls_number_reflns 14943
_refine_ls_number_restraints 0
_refine_ls_restrained_S_all 2.028
_refine_ls_R_factor_all 0.0885
_refine_ls_R_factor_gt 0.0521
_refine_ls_shift/su_max 0.002
_refine_ls_shift/su_mean 0.000
_refine_ls_structure_factor_coef Fsqd
_refine_ls_weighting_details w=1/s^2^(Fo^2^)
_refine_ls_weighting_scheme sigma
_refine_ls_wR_factor_gt 0.0694
_refine_ls_wR_factor_ref 0.0720
_reflns_number_gt 10767
_reflns_number_total 14943
_reflns_threshold_expression >2sigma(I)
_cod_data_source_file ja8037849_si_002.cif
_cod_data_source_block ajb02
_cod_depositor_comments
;
The following automatic conversions were performed:

'_atom_sites_solution_primary' value 'direct methods' was changed to
'direct'.

'_atom_sites_solution_secondary' value 'Difference Fourier map' was
changed to 'difmap'.

'_atom_sites_solution_hydrogens' value 'Geometric positions' was
changed to 'geom'.

Automatic conversion script
Id: cif_fix_values 6452 2018-10-05 10:23:21Z andrius 
;
_cod_database_code 4108362

loop_
_symmetry_equiv_pos_as_xyz
'x, y, z'
'-x, -y, -z'

loop_
_atom_site_label
_atom_site_type_symbol
_atom_site_fract_x
_atom_site_fract_y
_atom_site_fract_z
_atom_site_U_iso_or_equiv
_atom_site_adp_type
_atom_site_occupancy
_atom_site_symmetry_multiplicity
_atom_site_calc_flag
_atom_site_refinement_flags
Ru1 Ru 0.794833(16) 0.583671(15) 0.746402(10) 0.01124(4) Uani 1 1 d .
Cl1 Cl 0.59196(5) 0.53624(4) 0.82383(3) 0.01884(11) Uani 1 1 d .
Cl2 Cl 0.97659(5) 0.65028(5) 0.65809(3) 0.01966(11) Uani 1 1 d .
P1 P 0.77347(5) 0.75112(4) 0.83387(3) 0.01112(10) Uani 1 1 d .
N1 N 0.67112(16) 0.50262(14) 0.60562(10) 0.0157(3) Uani 1 1 d .
N2 N 0.87504(16) 0.37198(15) 0.62722(10) 0.0165(4) Uani 1 1 d .
C1 C 0.78011(18) 0.47569(17) 0.65352(12) 0.0132(4) Uani 1 1 d .
C2 C 0.6949(2) 0.41768(19) 0.53879(14) 0.0240(5) Uani 1 1 d .
H2A H 0.7133 0.4591 0.4843 0.029 Uiso 1 1 calc R
H2B H 0.6117 0.3839 0.5381 0.029 Uiso 1 1 calc R
C3 C 0.8271(2) 0.31735(19) 0.56127(13) 0.0215(5) Uani 1 1 d .
H3A H 0.8024 0.2399 0.5815 0.026 Uiso 1 1 calc R
H3B H 0.9015 0.3004 0.5136 0.026 Uiso 1 1 calc R
C4 C 0.55553(19) 0.61359(18) 0.60323(12) 0.0149(4) Uani 1 1 d .
C5 C 0.41863(19) 0.61240(19) 0.64149(12) 0.0172(4) Uani 1 1 d .
C6 C 0.30675(19) 0.71889(19) 0.63332(12) 0.0198(4) Uani 1 1 d .
H6 H 0.2149 0.7206 0.6613 0.024 Uiso 1 1 calc R
C7 C 0.3239(2) 0.82263(19) 0.58597(13) 0.0190(4) Uani 1 1 d .
C8 C 0.4592(2) 0.81849(18) 0.54658(13) 0.0189(4) Uani 1 1 d .
H8 H 0.4725 0.8881 0.5128 0.023 Uiso 1 1 calc R
C9 C 0.57622(19) 0.71614(18) 0.55471(12) 0.0155(4) Uani 1 1 d .
C10 C 0.3890(2) 0.4977(2) 0.68536(14) 0.0263(5) Uani 1 1 d .
H10A H 0.3562 0.5130 0.7436 0.039 Uiso 1 1 calc R
H10B H 0.4772 0.4296 0.6815 0.039 Uiso 1 1 calc R
H10C H 0.3145 0.4758 0.6595 0.039 Uiso 1 1 calc R
C11 C 0.1977(2) 0.9346(2) 0.57632(15) 0.0300(5) Uani 1 1 d .
H11A H 0.1080 0.9116 0.5926 0.045 Uiso 1 1 calc R
H11B H 0.1999 0.9663 0.5186 0.045 Uiso 1 1 calc R
H11C H 0.2034 0.9986 0.6115 0.045 Uiso 1 1 calc R
C12 C 0.72024(19) 0.71494(19) 0.50754(13) 0.0231(5) Uani 1 1 d .
H12A H 0.7441 0.6530 0.4659 0.035 Uiso 1 1 calc R
H12B H 0.7943 0.6945 0.5459 0.035 Uiso 1 1 calc R
H12C H 0.7156 0.7965 0.4802 0.035 Uiso 1 1 calc R
C13 C 1.00237(19) 0.30275(18) 0.66549(13) 0.0195(4) Uani 1 1 d .
H13A H 1.0434 0.3611 0.6895 0.023 Uiso 1 1 calc R
H13B H 1.0750 0.2594 0.6225 0.023 Uiso 1 1 calc R
C14 C 0.9729(2) 0.20907(19) 0.73252(14) 0.0233(5) Uani 1 1 d .
H14A H 1.0638 0.1668 0.7563 0.028 Uiso 1 1 calc R
H14B H 0.9413 0.1461 0.7071 0.028 Uiso 1 1 calc R
C15 C 0.8601(2) 0.26262(18) 0.80217(13) 0.0231(5) Uani 1 1 d .
H15A H 0.8417 0.1941 0.8399 0.028 Uiso 1 1 calc R
H15B H 0.7694 0.3058 0.7785 0.028 Uiso 1 1 calc R
C16 C 0.9027(2) 0.35263(19) 0.85201(14) 0.0247(5) Uani 1 1 d .
H16A H 0.8281 0.3769 0.8989 0.030 Uiso 1 1 calc R
H16B H 0.9939 0.3093 0.8752 0.030 Uiso 1 1 calc R
C17 C 0.9217(2) 0.46746(18) 0.80399(13) 0.0196(4) Uani 1 1 d .
H17 H 1.0135 0.4814 0.8037 0.023 Uiso 1 1 calc R
C18 C 0.93693(17) 0.80204(16) 0.84246(12) 0.0128(4) Uani 1 1 d .
H18 H 0.9652 0.8336 0.7856 0.015 Uiso 1 1 calc R
C19 C 1.06763(17) 0.69843(17) 0.86570(13) 0.0165(4) Uani 1 1 d .
H19A H 1.0452 0.6619 0.9213 0.020 Uiso 1 1 calc R
H19B H 1.0885 0.6328 0.8260 0.020 Uiso 1 1 calc R
C20 C 1.20030(18) 0.74565(17) 0.86548(13) 0.0165(4) Uani 1 1 d .
H20A H 1.2803 0.6776 0.8846 0.020 Uiso 1 1 calc R
H20B H 1.2301 0.7722 0.8083 0.020 Uiso 1 1 calc R
C21 C 1.17200(18) 0.85287(17) 0.92063(12) 0.0149(4) Uani 1 1 d .
H21A H 1.2585 0.8834 0.9171 0.018 Uiso 1 1 calc R
H21B H 1.1501 0.8252 0.9787 0.018 Uiso 1 1 calc R
C22 C 1.04582(18) 0.95600(17) 0.89344(13) 0.0162(4) Uani 1 1 d .
H22A H 1.0700 0.9860 0.8362 0.019 Uiso 1 1 calc R
H22B H 1.0271 1.0258 0.9297 0.019 Uiso 1 1 calc R
C23 C 0.91027(18) 0.91106(16) 0.89737(12) 0.0143(4) Uani 1 1 d .
H23A H 0.8827 0.8854 0.9551 0.017 Uiso 1 1 calc R
H23B H 0.8301 0.9794 0.8788 0.017 Uiso 1 1 calc R
C24 C 0.65100(17) 0.89283(16) 0.79078(11) 0.0117(4) Uani 1 1 d .
H24 H 0.6268 0.9543 0.8344 0.014 Uiso 1 1 calc R
C25 C 0.71146(19) 0.95503(18) 0.71277(13) 0.0182(4) Uani 1 1 d .
H25A H 0.8038 0.9695 0.7221 0.022 Uiso 1 1 calc R
H25B H 0.7294 0.9005 0.6662 0.022 Uiso 1 1 calc R
C26 C 0.60479(19) 1.07704(18) 0.69181(13) 0.0211(5) Uani 1 1 d .
H26A H 0.6421 1.1142 0.6397 0.025 Uiso 1 1 calc R
H26B H 0.5961 1.1341 0.7360 0.025 Uiso 1 1 calc R
C27 C 0.45625(19) 1.06357(18) 0.68214(13) 0.0203(4) Uani 1 1 d .
H27A H 0.3884 1.1466 0.6763 0.024 Uiso 1 1 calc R
H27B H 0.4610 1.0207 0.6311 0.024 Uiso 1 1 calc R
C28 C 0.40008(19) 0.99163(17) 0.75534(13) 0.0177(4) Uani 1 1 d .
H28A H 0.3104 0.9751 0.7431 0.021 Uiso 1 1 calc R
H28B H 0.3770 1.0421 0.8043 0.021 Uiso 1 1 calc R
C29 C 0.50916(17) 0.86992(17) 0.77484(12) 0.0144(4) Uani 1 1 d .
H29A H 0.5260 0.8161 0.7279 0.017 Uiso 1 1 calc R
H29B H 0.4710 0.8272 0.8242 0.017 Uiso 1 1 calc R
C30 C 0.68075(18) 0.72872(16) 0.93792(11) 0.0121(4) Uani 1 1 d .
H30 H 0.6098 0.6838 0.9280 0.015 Uiso 1 1 calc R
C31 C 0.58945(18) 0.84231(17) 0.98373(12) 0.0148(4) Uani 1 1 d .
H31A H 0.6528 0.8882 1.0013 0.018 Uiso 1 1 calc R
H31B H 0.5240 0.8980 0.9464 0.018 Uiso 1 1 calc R
C32 C 0.50170(19) 0.80089(18) 1.05946(12) 0.0167(4) Uani 1 1 d .
H32A H 0.4456 0.8741 1.0896 0.020 Uiso 1 1 calc R
H32B H 0.4331 0.7611 1.0411 0.020 Uiso 1 1 calc R
C33 C 0.5964(2) 0.71144(18) 1.11697(13) 0.0210(4) Uani 1 1 d .
H33A H 0.5355 0.6825 1.1630 0.025 Uiso 1 1 calc R
H33B H 0.6570 0.7541 1.1407 0.025 Uiso 1 1 calc R
C34 C 0.6920(2) 0.60119(18) 1.07191(13) 0.0215(5) Uani 1 1 d .
H34A H 0.6317 0.5517 1.0553 0.026 Uiso 1 1 calc R
H34B H 0.7586 0.5483 1.1098 0.026 Uiso 1 1 calc R
C35 C 0.77849(18) 0.64036(17) 0.99559(12) 0.0163(4) Uani 1 1 d .
H35A H 0.8341 0.5664 0.9660 0.020 Uiso 1 1 calc R
H35B H 0.8474 0.6811 1.0126 0.020 Uiso 1 1 calc R

loop_
_atom_site_aniso_label
_atom_site_aniso_U_11
_atom_site_aniso_U_22
_atom_site_aniso_U_33
_atom_site_aniso_U_23
_atom_site_aniso_U_13
_atom_site_aniso_U_12
Ru1 0.00847(7) 0.01125(8) 0.01422(8) -0.00164(6) -0.00097(5) -0.00285(6)
Cl1 0.0172(2) 0.0203(3) 0.0213(3) -0.0053(2) 0.0023(2) -0.0093(2)
Cl2 0.0168(2) 0.0246(3) 0.0204(3) -0.0043(2) 0.0038(2) -0.0117(2)
P1 0.0084(2) 0.0111(2) 0.0139(3) -0.0008(2) -0.00152(18) -0.00250(19)
N1 0.0172(8) 0.0152(9) 0.0164(9) -0.0042(7) -0.0047(7) -0.0046(7)
N2 0.0161(8) 0.0154(9) 0.0180(9) -0.0049(7) -0.0004(7) -0.0038(7)
C1 0.0114(8) 0.0141(10) 0.0156(10) 0.0003(8) 0.0012(7) -0.0073(8)
C2 0.0289(11) 0.0235(12) 0.0218(12) -0.0077(10) -0.0077(9) -0.0068(10)
C3 0.0273(11) 0.0202(11) 0.0197(12) -0.0074(9) 0.0000(9) -0.0098(9)
C4 0.0162(9) 0.0185(10) 0.0121(10) -0.0015(8) -0.0045(8) -0.0068(8)
C5 0.0178(9) 0.0258(11) 0.0120(10) -0.0008(9) -0.0032(8) -0.0120(9)
C6 0.0127(9) 0.0324(13) 0.0169(11) -0.0053(9) -0.0024(8) -0.0089(9)
C7 0.0186(10) 0.0208(11) 0.0188(11) -0.0052(9) -0.0077(8) -0.0035(9)
C8 0.0242(10) 0.0189(11) 0.0168(11) 0.0005(9) -0.0061(8) -0.0099(9)
C9 0.0160(9) 0.0207(11) 0.0128(10) -0.0023(8) -0.0030(8) -0.0088(8)
C10 0.0242(11) 0.0352(13) 0.0256(13) 0.0102(10) -0.0080(9) -0.0194(10)
C11 0.0262(11) 0.0261(13) 0.0359(15) -0.0075(11) -0.0095(10) 0.0003(10)
C12 0.0205(10) 0.0301(13) 0.0202(12) 0.0025(10) 0.0020(9) -0.0120(10)
C13 0.0133(9) 0.0168(11) 0.0255(12) -0.0063(9) 0.0028(8) 0.0004(8)
C14 0.0200(10) 0.0173(11) 0.0287(13) -0.0004(9) -0.0022(9) 0.0010(9)
C15 0.0239(10) 0.0167(11) 0.0262(13) 0.0035(9) -0.0016(9) -0.0035(9)
C16 0.0288(11) 0.0192(11) 0.0241(13) 0.0035(10) -0.0070(9) -0.0030(10)
C17 0.0183(9) 0.0189(11) 0.0226(12) -0.0055(9) -0.0055(8) -0.0042(9)
C18 0.0108(8) 0.0112(9) 0.0171(10) -0.0009(8) -0.0016(7) -0.0040(7)
C19 0.0094(8) 0.0112(10) 0.0280(12) -0.0033(8) -0.0015(8) -0.0011(7)
C20 0.0084(8) 0.0165(10) 0.0242(12) -0.0019(9) -0.0011(8) -0.0025(8)
C21 0.0088(8) 0.0186(10) 0.0191(11) -0.0025(8) -0.0017(7) -0.0059(8)
C22 0.0140(9) 0.0150(10) 0.0208(11) -0.0023(8) -0.0013(8) -0.0059(8)
C23 0.0104(8) 0.0107(9) 0.0214(11) -0.0018(8) -0.0039(7) -0.0014(7)
C24 0.0102(8) 0.0121(9) 0.0122(10) -0.0006(8) -0.0009(7) -0.0024(7)
C25 0.0123(9) 0.0218(11) 0.0203(11) 0.0036(9) -0.0018(8) -0.0057(8)
C26 0.0225(10) 0.0200(11) 0.0215(12) 0.0043(9) -0.0018(9) -0.0090(9)
C27 0.0202(10) 0.0159(11) 0.0241(12) 0.0028(9) -0.0085(9) -0.0022(9)
C28 0.0132(9) 0.0161(10) 0.0239(12) 0.0007(9) -0.0059(8) -0.0028(8)
C29 0.0114(8) 0.0140(10) 0.0184(11) 0.0013(8) -0.0029(7) -0.0043(8)
C30 0.0109(8) 0.0119(9) 0.0133(10) -0.0016(8) -0.0009(7) -0.0027(7)
C31 0.0154(9) 0.0128(10) 0.0141(10) -0.0001(8) -0.0006(7) -0.0010(8)
C32 0.0173(9) 0.0139(10) 0.0171(11) -0.0038(8) 0.0040(8) -0.0026(8)
C33 0.0258(10) 0.0181(11) 0.0160(11) 0.0022(9) 0.0029(9) -0.0039(9)
C34 0.0246(10) 0.0171(11) 0.0182(12) 0.0057(9) -0.0012(9) -0.0007(9)
C35 0.0156(9) 0.0122(10) 0.0183(11) 0.0001(8) -0.0002(8) -0.0004(8)

loop_
_atom_type_symbol
_atom_type_description
_atom_type_scat_dispersion_real
_atom_type_scat_dispersion_imag
_atom_type_scat_source
C C 0.0033 0.0016 'International Tables Vol C Tables 4.2.6.8 and 6.1.1.4'
H H 0.0000 0.0000 'International Tables Vol C Tables 4.2.6.8 and 6.1.1.4'
N N 0.0061 0.0033 'International Tables Vol C Tables 4.2.6.8 and 6.1.1.4'
P P 0.1023 0.0942 'International Tables Vol C Tables 4.2.6.8 and 6.1.1.4'
Cl Cl 0.1484 0.1585 'International Tables Vol C Tables 4.2.6.8 and 6.1.1.4'
Ru Ru -1.2594 0.8363 'International Tables Vol C Tables 4.2.6.8 and 6.1.1.4'

loop_
_geom_angle_atom_site_label_1
_geom_angle_atom_site_label_2
_geom_angle_atom_site_label_3
_geom_angle
_geom_angle_publ_flag
C17 Ru1 C1 98.32(8) yes
C17 Ru1 Cl1 93.12(6) yes
C1 Ru1 Cl1 90.08(5) yes
C17 Ru1 Cl2 94.41(6) yes
C1 Ru1 Cl2 88.43(5) yes
Cl1 Ru1 Cl2 172.46(2) yes
C17 Ru1 P1 96.32(6) yes
C1 Ru1 P1 165.30(6) yes
Cl1 Ru1 P1 90.422(16) yes
Cl2 Ru1 P1 89.150(16) yes
C24 P1 C30 102.80(8) ?
C24 P1 C18 102.26(8) ?
C30 P1 C18 110.37(8) ?
C24 P1 Ru1 108.77(6) ?
C30 P1 Ru1 112.61(6) ?
C18 P1 Ru1 118.32(6) ?
C1 N1 C4 127.17(15) ?
C1 N1 C2 113.08(16) ?
C4 N1 C2 118.48(16) ?
C1 N2 C13 126.54(16) ?
C1 N2 C3 113.42(16) ?
C13 N2 C3 119.25(16) ?
N2 C1 N1 107.41(16) ?
N2 C1 Ru1 128.21(14) ?
N1 C1 Ru1 124.33(13) ?
N1 C2 C3 102.48(16) ?
N2 C3 C2 102.31(15) ?
C9 C4 C5 120.79(18) ?
C9 C4 N1 119.40(16) ?
C5 C4 N1 119.34(16) ?
C6 C5 C4 117.96(17) ?
C6 C5 C10 119.92(16) ?
C4 C5 C10 121.99(18) ?
C7 C6 C5 122.59(17) ?
C8 C7 C6 117.69(19) ?
C8 C7 C11 121.60(19) ?
C6 C7 C11 120.69(18) ?
C7 C8 C9 122.28(18) ?
C8 C9 C4 118.59(16) ?
C8 C9 C12 119.94(17) ?
C4 C9 C12 121.39(18) ?
N2 C13 C14 113.20(15) ?
C13 C14 C15 114.71(17) ?
C14 C15 C16 113.79(16) ?
C17 C16 C15 114.77(18) ?
C16 C17 Ru1 129.51(14) ?
C19 C18 C23 110.77(15) ?
C19 C18 P1 114.73(12) ?
C23 C18 P1 113.94(11) ?
C20 C19 C18 111.68(14) ?
C21 C20 C19 111.96(14) ?
C20 C21 C22 109.49(16) ?
C21 C22 C23 111.03(14) ?
C18 C23 C22 110.48(14) ?
C29 C24 C25 109.04(16) ?
C29 C24 P1 111.18(12) ?
C25 C24 P1 116.41(12) ?
C26 C25 C24 109.55(15) ?
C25 C26 C27 112.95(15) ?
C28 C27 C26 112.08(17) ?
C27 C28 C29 111.70(15) ?
C28 C29 C24 110.26(14) ?
C35 C30 C31 110.21(16) ?
C35 C30 P1 113.00(12) ?
C31 C30 P1 119.28(13) ?
C32 C31 C30 109.63(15) ?
C33 C32 C31 111.88(15) ?
C32 C33 C34 111.21(17) ?
C33 C34 C35 111.92(16) ?
C34 C35 C30 111.12(15) ?

loop_
_geom_bond_atom_site_label_1
_geom_bond_atom_site_label_2
_geom_bond_distance
_geom_bond_publ_flag
Ru1 C17 1.817(2) yes
Ru1 C1 2.0714(18) yes
Ru1 Cl1 2.3780(5) yes
Ru1 Cl2 2.3901(5) yes
Ru1 P1 2.4187(5) yes
P1 C24 1.8517(19) ?
P1 C30 1.8567(18) ?
P1 C18 1.8624(16) ?
N1 C1 1.348(2) ?
N1 C4 1.434(2) ?
N1 C2 1.472(2) ?
N2 C1 1.342(2) ?
N2 C13 1.451(2) ?
N2 C3 1.471(2) ?
C2 C3 1.519(3) ?
C4 C9 1.394(3) ?
C4 C5 1.405(2) ?
C5 C6 1.389(3) ?
C5 C10 1.508(3) ?
C6 C7 1.386(3) ?
C7 C8 1.385(2) ?
C7 C11 1.511(3) ?
C8 C9 1.389(3) ?
C9 C12 1.513(2) ?
C13 C14 1.514(3) ?
C14 C15 1.521(3) ?
C15 C16 1.528(3) ?
C16 C17 1.501(3) ?
C18 C19 1.532(2) ?
C18 C23 1.533(2) ?
C19 C20 1.530(2) ?
C20 C21 1.517(2) ?
C21 C22 1.521(3) ?
C22 C23 1.534(2) ?
C24 C29 1.531(2) ?
C24 C25 1.535(2) ?
C25 C26 1.518(3) ?
C26 C27 1.525(2) ?
C27 C28 1.520(3) ?
C28 C29 1.521(3) ?
C30 C35 1.523(3) ?
C30 C31 1.539(2) ?
C31 C32 1.531(2) ?
C32 C33 1.511(3) ?
C33 C34 1.519(3) ?
C34 C35 1.522(3) ?
